data_4309368
loop_
_publ_author_name
'Andrew J. Mountford'
'Simon J. Lancaster'
'Simon J. Coles'
'Peter N. Horton'
'David L. Hughes'
'Michael B. Hursthouse'
'Mark E. Light'

_publ_section_title
;
Intra- and Intermolecular N-H...F-C Hydrogen-Bonding Interactions in
Amine Adducts of Tris(pentafluorophenyl)borane and -alane
;
_journal_name_full 'Inorganic Chemistry'
_journal_page_first 5921
_journal_page_last 5933
_journal_paper_doi 10.1021/ic050663n
_journal_volume 44
_journal_year 2005
_chemical_formula_moiety 'C22 H11 B F15 N'
_chemical_formula_structural (C6F5)3B-NH2tBu
_chemical_formula_sum 'C22 H11 B F15 N'
_chemical_formula_weight 585.13
_chemical_name_common 'Compound 1b'
_space_group_IT_number 2
_symmetry_cell_setting triclinic
_symmetry_space_group_name_Hall '-P 1'
_symmetry_space_group_name_H-M 'P -1'
_atom_sites_solution_hydrogens geom
_atom_sites_solution_primary direct
_atom_sites_solution_secondary difmap
_audit_creation_method SHELXL-97
_cell_angle_alpha 83.0820(10)
_cell_angle_beta 79.1170(10)
_cell_angle_gamma 77.6070(10)
_cell_formula_units_Z 4
_cell_length_a 10.92740(10)
_cell_length_b 12.0071(2)
_cell_length_c 17.2015(3)
_cell_measurement_reflns_used 9569
_cell_measurement_temperature 120(2)
_cell_measurement_theta_max 27.485
_cell_measurement_theta_min 2.910
_cell_volume 2157.18(6)
_computing_cell_refinement ' DENZO (Otwinowski & Minor, 1997) and COLLECT (Hooft, 1998)'
_computing_data_collection ' DENZO (Otwinowski and Minor, 1997)'
_computing_data_reduction ' DENZO (Otwinowski & Minor, 1997) and COLLECT (Hooft, 1998)'
_computing_molecular_graphics 'PLATON (Spek, 1990)'
_computing_structure_refinement 'SHELXL-97 (Sheldrick, 1997b)'
_computing_structure_solution 'SHELXS-97 (Sheldrick, 1997a)'
_diffrn_ambient_temperature 120(2)
_diffrn_detector_area_resol_mean 9.091
_diffrn_measured_fraction_theta_full 0.997
_diffrn_measured_fraction_theta_max 0.997
_diffrn_measurement_device_type 'Nonius KappaCCD Area Detector'
_diffrn_measurement_method '\f and \w scans to fill Ewald Sphere'
_diffrn_radiation_monochromator graphite
_diffrn_radiation_source 'Nonius FR591 rotating anode'
_diffrn_radiation_type MoK\a
_diffrn_radiation_wavelength 0.71073
_diffrn_reflns_av_R_equivalents 0.0771
_diffrn_reflns_av_sigmaI/netI 0.0568
_diffrn_reflns_limit_h_max 14
_diffrn_reflns_limit_h_min -13
_diffrn_reflns_limit_k_max 15
_diffrn_reflns_limit_k_min -15
_diffrn_reflns_limit_l_max 22
_diffrn_reflns_limit_l_min -22
_diffrn_reflns_number 42788
_diffrn_reflns_theta_full 27.45
_diffrn_reflns_theta_max 27.45
_diffrn_reflns_theta_min 3.01
_exptl_absorpt_coefficient_mu 0.196
_exptl_absorpt_correction_T_max 0.9883
_exptl_absorpt_correction_T_min 0.9618
_exptl_absorpt_correction_type multi-scan
_exptl_absorpt_process_details 'SORTAV Blessing (1997)'
_exptl_crystal_colour Colourless
_exptl_crystal_density_diffrn 1.802
_exptl_crystal_density_method 'not measured'
_exptl_crystal_description Shard
_exptl_crystal_F_000 1160
_exptl_crystal_size_max 0.20
_exptl_crystal_size_mid 0.10
_exptl_crystal_size_min 0.06
_refine_diff_density_max 0.322
_refine_diff_density_min -0.381
_refine_diff_density_rms 0.073
_refine_ls_extinction_coef 0.0099(7)
_refine_ls_extinction_expression Fc^*^=kFc[1+0.001xFc^2^\l^3^/sin(2\q)]^-1/4^
_refine_ls_extinction_method SHELXL
_refine_ls_goodness_of_fit_ref 1.036
_refine_ls_hydrogen_treatment constr
_refine_ls_matrix_type full
_refine_ls_number_parameters 710
_refine_ls_number_reflns 9839
_refine_ls_number_restraints 0
_refine_ls_restrained_S_all 1.036
_refine_ls_R_factor_all 0.0628
_refine_ls_R_factor_gt 0.0445
_refine_ls_shift/su_max 0.000
_refine_ls_shift/su_mean 0.000
_refine_ls_structure_factor_coef Fsqd
_refine_ls_weighting_details 'calc w=1/[\s^2^(Fo^2^)+(0.0403P)^2^+1.2591P] where P=(Fo^2^+2Fc^2^)/3'
_refine_ls_weighting_scheme calc
_refine_ls_wR_factor_gt 0.1029
_refine_ls_wR_factor_ref 0.1143
_reflns_number_gt 7609
_reflns_number_total 9839
_reflns_threshold_expression >2sigma(I)
_cod_data_source_file ic050663nsi20050429_025944_03.cif
_cod_data_source_block 03src0299
_cod_depositor_comments
;
The following automatic conversions were performed:
'_symmetry_cell_setting' value 'Triclinic' changed to 'triclinic'
according to '/home/saulius/struct/CIF-dictionaries/cif_core.dic'
dictionary named 'cif_core.dic' version 2.4.1 from 2010-06-29.

Automatic conversion script
Id: cif_fix_enum 1527 2010-12-29 10:47:43Z saulius 
;
_cod_database_code 4309368

loop_
_symmetry_equiv_pos_as_xyz
'x, y, z'
'-x, -y, -z'

loop_
_atom_site_label
_atom_site_type_symbol
_atom_site_fract_x
_atom_site_fract_y
_atom_site_fract_z
_atom_site_U_iso_or_equiv
_atom_site_adp_type
_atom_site_occupancy
_atom_site_symmetry_multiplicity
_atom_site_calc_flag
_atom_site_refinement_flags
_atom_site_disorder_assembly
_atom_site_disorder_group
C1 C 0.71232(18) 0.77110(16) 0.32965(11) 0.0203(4) Uani 1 1 d . . .
C2 C 0.61030(18) 0.71495(16) 0.34702(11) 0.0218(4) Uani 1 1 d . . .
C3 C 0.60819(18) 0.61558(16) 0.39656(12) 0.0228(4) Uani 1 1 d . . .
C4 C 0.71029(19) 0.56824(16) 0.43316(11) 0.0233(4) Uani 1 1 d . . .
C5 C 0.81137(18) 0.62341(16) 0.42197(11) 0.0218(4) Uani 1 1 d . . .
C6 C 0.80932(17) 0.72288(16) 0.37255(11) 0.0201(4) Uani 1 1 d . . .
C7 C 0.69177(18) 0.99275(16) 0.32640(11) 0.0204(4) Uani 1 1 d . . .
C8 C 0.56968(18) 1.02701(16) 0.36803(12) 0.0216(4) Uani 1 1 d . . .
C9 C 0.53556(18) 1.11060(17) 0.42126(12) 0.0234(4) Uani 1 1 d . . .
C10 C 0.6261(2) 1.16609(16) 0.43521(12) 0.0247(4) Uani 1 1 d . . .
C11 C 0.74910(19) 1.13519(16) 0.39671(12) 0.0236(4) Uani 1 1 d . . .
C12 C 0.77932(18) 1.05009(16) 0.34476(11) 0.0213(4) Uani 1 1 d . . .
C13 C 0.86137(18) 0.87913(15) 0.20812(11) 0.0197(4) Uani 1 1 d . . .
C14 C 0.88787(17) 0.97831(15) 0.16313(11) 0.0199(4) Uani 1 1 d . . .
C15 C 0.99706(18) 0.98489(16) 0.10925(11) 0.0213(4) Uani 1 1 d . . .
C16 C 1.08960(18) 0.88744(17) 0.09793(11) 0.0226(4) Uani 1 1 d . . .
C17 C 1.06844(18) 0.78639(16) 0.13907(12) 0.0220(4) Uani 1 1 d . . .
C18 C 0.95674(18) 0.78365(15) 0.19195(11) 0.0203(4) Uani 1 1 d . . .
C19 C 0.61702(19) 0.85049(17) 0.13736(12) 0.0244(4) Uani 1 1 d . . .
C20 C 0.6592(2) 0.72131(17) 0.15276(13) 0.0280(4) Uani 1 1 d . . .
H20A H 0.5941 0.6912 0.1918 0.042 Uiso 1 1 calc R . .
H20B H 0.7395 0.7046 0.1733 0.042 Uiso 1 1 calc R . .
H20C H 0.6710 0.6852 0.1030 0.042 Uiso 1 1 calc R . .
C21 C 0.7049(2) 0.89384(18) 0.06541(12) 0.0302(5) Uani 1 1 d . . .
H21A H 0.7936 0.8650 0.0720 0.045 Uiso 1 1 calc R . .
H21B H 0.6874 0.9777 0.0609 0.045 Uiso 1 1 calc R . .
H21C H 0.6900 0.8666 0.0172 0.045 Uiso 1 1 calc R . .
C22 C 0.4800(2) 0.8822(2) 0.12266(14) 0.0347(5) Uani 1 1 d . . .
H22A H 0.4728 0.8468 0.0757 0.052 Uiso 1 1 calc R . .
H22B H 0.4553 0.9655 0.1139 0.052 Uiso 1 1 calc R . .
H22C H 0.4239 0.8546 0.1690 0.052 Uiso 1 1 calc R . .
B1 B 0.7253(2) 0.88520(18) 0.26877(13) 0.0202(4) Uani 1 1 d . . .
N1 N 0.61718(15) 0.91370(13) 0.21067(9) 0.0208(3) Uani 1 1 d . . .
H1A H 0.5412 0.9094 0.2436 0.025 Uiso 1 1 calc R . .
H1B H 0.6124 0.9895 0.1925 0.025 Uiso 1 1 calc R . .
F2 F 0.50331(10) 0.75583(10) 0.31409(7) 0.0275(3) Uani 1 1 d . . .
F3 F 0.50737(11) 0.56470(10) 0.40780(7) 0.0288(3) Uani 1 1 d . . .
F4 F 0.71246(12) 0.46964(10) 0.47884(7) 0.0316(3) Uani 1 1 d . . .
F5 F 0.91252(11) 0.57805(10) 0.45745(7) 0.0288(3) Uani 1 1 d . . .
F6 F 0.91057(10) 0.77368(9) 0.36466(7) 0.0246(3) Uani 1 1 d . . .
F8 F 0.47498(10) 0.97547(10) 0.35836(7) 0.0276(3) Uani 1 1 d . . .
F9 F 0.41473(11) 1.13694(10) 0.45956(7) 0.0317(3) Uani 1 1 d . . .
F10 F 0.59494(13) 1.24808(11) 0.48566(8) 0.0372(3) Uani 1 1 d . . .
F11 F 0.83926(12) 1.18786(10) 0.40913(7) 0.0322(3) Uani 1 1 d . . .
F12 F 0.90352(10) 1.02444(10) 0.31216(7) 0.0279(3) Uani 1 1 d . . .
F14 F 0.79953(10) 1.07660(9) 0.16990(7) 0.0248(3) Uani 1 1 d . . .
F15 F 1.01416(11) 1.08327(9) 0.06705(7) 0.0276(3) Uani 1 1 d . . .
F16 F 1.19766(11) 0.89122(10) 0.04687(7) 0.0325(3) Uani 1 1 d . . .
F17 F 1.15697(11) 0.69079(10) 0.12841(7) 0.0308(3) Uani 1 1 d . . .
F18 F 0.94450(11) 0.67774(9) 0.22683(7) 0.0248(3) Uani 1 1 d . . .
C31 C 0.17245(17) 0.20194(16) 0.28911(12) 0.0211(4) Uani 1 1 d . . .
C32 C 0.18869(18) 0.09841(17) 0.25628(11) 0.0220(4) Uani 1 1 d . . .
C33 C 0.18740(18) -0.00583(17) 0.29975(12) 0.0252(4) Uani 1 1 d . . .
C34 C 0.1677(2) -0.01068(18) 0.38122(13) 0.0283(5) Uani 1 1 d . . .
C35 C 0.1474(2) 0.08884(19) 0.41741(12) 0.0291(5) Uani 1 1 d . . .
C36 C 0.14881(18) 0.19173(17) 0.37154(12) 0.0237(4) Uani 1 1 d . . .
C37 C 0.02306(17) 0.34025(15) 0.20445(11) 0.0191(4) Uani 1 1 d . . .
C38 C -0.00345(18) 0.31633(15) 0.13268(11) 0.0201(4) Uani 1 1 d . . .
C39 C -0.12458(19) 0.32121(16) 0.11772(12) 0.0221(4) Uani 1 1 d . . .
C40 C -0.22747(18) 0.34823(16) 0.17683(12) 0.0232(4) Uani 1 1 d . . .
C41 C -0.20784(18) 0.37293(16) 0.24889(12) 0.0242(4) Uani 1 1 d . . .
C42 C -0.08563(18) 0.36919(16) 0.26079(12) 0.0218(4) Uani 1 1 d . . .
C43 C 0.28202(18) 0.31754(16) 0.15377(11) 0.0200(4) Uani 1 1 d . . .
C44 C 0.39916(18) 0.24345(15) 0.14703(11) 0.0198(4) Uani 1 1 d . . .
C45 C 0.49643(18) 0.24944(16) 0.08336(12) 0.0221(4) Uani 1 1 d . . .
C46 C 0.48078(19) 0.33317(17) 0.02236(12) 0.0238(4) Uani 1 1 d . . .
C47 C 0.36663(19) 0.40995(16) 0.02578(11) 0.0230(4) Uani 1 1 d . . .
C48 C 0.27220(18) 0.40057(15) 0.09018(12) 0.0205(4) Uani 1 1 d . . .
C49 C 0.28011(18) 0.47328(16) 0.29662(12) 0.0213(4) Uani 1 1 d . . .
C50 C 0.36458(19) 0.51677(17) 0.22339(12) 0.0261(4) Uani 1 1 d . . .
H50A H 0.4253 0.5547 0.2399 0.039 Uiso 1 1 calc R . .
H50B H 0.3119 0.5714 0.1902 0.039 Uiso 1 1 calc R . .
H50C H 0.4110 0.4522 0.1930 0.039 Uiso 1 1 calc R . .
C51 C 0.3580(2) 0.37581(17) 0.34202(13) 0.0272(4) Uani 1 1 d . . .
H51A H 0.3835 0.3089 0.3109 0.041 Uiso 1 1 calc R . .
H51B H 0.3068 0.3561 0.3930 0.041 Uiso 1 1 calc R . .
H51C H 0.4340 0.3995 0.3515 0.041 Uiso 1 1 calc R . .
C52 C 0.2187(2) 0.57231(17) 0.34818(13) 0.0277(4) Uani 1 1 d . . .
H52A H 0.2852 0.6018 0.3656 0.042 Uiso 1 1 calc R . .
H52B H 0.1626 0.5452 0.3947 0.042 Uiso 1 1 calc R . .
H52C H 0.1691 0.6335 0.3172 0.042 Uiso 1 1 calc R . .
B31 B 0.1663(2) 0.32033(18) 0.22957(13) 0.0199(4) Uani 1 1 d . . .
N31 N 0.16592(14) 0.43451(13) 0.27385(10) 0.0203(3) Uani 1 1 d . . .
H31A H 0.1286 0.4954 0.2428 0.024 Uiso 1 1 calc R . .
H31B H 0.1092 0.4301 0.3205 0.024 Uiso 1 1 calc R . .
F32 F 0.20529(11) 0.09679(9) 0.17609(6) 0.0249(3) Uani 1 1 d . . .
F33 F 0.20396(12) -0.10245(10) 0.26301(8) 0.0336(3) Uani 1 1 d . . .
F34 F 0.16786(14) -0.11163(11) 0.42439(8) 0.0419(3) Uani 1 1 d . . .
F35 F 0.12569(13) 0.08665(12) 0.49712(7) 0.0403(3) Uani 1 1 d . . .
F36 F 0.12278(12) 0.28588(10) 0.41270(7) 0.0303(3) Uani 1 1 d . . .
F38 F 0.09125(10) 0.28617(9) 0.07149(6) 0.0240(2) Uani 1 1 d . . .
F39 F -0.14287(11) 0.29832(10) 0.04705(7) 0.0288(3) Uani 1 1 d . . .
F40 F -0.34600(10) 0.34960(10) 0.16525(7) 0.0312(3) Uani 1 1 d . . .
F41 F -0.30769(11) 0.39953(11) 0.30748(7) 0.0320(3) Uani 1 1 d . . .
F42 F -0.07424(10) 0.39369(10) 0.33367(7) 0.0270(3) Uani 1 1 d . . .
F44 F 0.42699(10) 0.16001(9) 0.20538(7) 0.0252(3) Uani 1 1 d . . .
F45 F 0.60726(11) 0.17385(10) 0.08181(7) 0.0296(3) Uani 1 1 d . . .
F46 F 0.57425(12) 0.34053(10) -0.03977(7) 0.0325(3) Uani 1 1 d . . .
F47 F 0.34936(12) 0.49164(10) -0.03381(7) 0.0303(3) Uani 1 1 d . . .
F48 F 0.16432(11) 0.48087(9) 0.09115(7) 0.0255(3) Uani 1 1 d . . .

loop_
_atom_site_aniso_label
_atom_site_aniso_U_11
_atom_site_aniso_U_22
_atom_site_aniso_U_33
_atom_site_aniso_U_23
_atom_site_aniso_U_13
_atom_site_aniso_U_12
C1 0.0190(9) 0.0203(9) 0.0215(10) -0.0063(7) -0.0016(7) -0.0030(7)
C2 0.0181(9) 0.0239(10) 0.0233(10) -0.0064(8) -0.0032(7) -0.0019(8)
C3 0.0202(9) 0.0235(10) 0.0254(10) -0.0066(8) 0.0024(8) -0.0085(8)
C4 0.0287(10) 0.0221(9) 0.0175(9) -0.0021(7) 0.0014(8) -0.0058(8)
C5 0.0198(9) 0.0246(10) 0.0190(10) -0.0033(8) -0.0026(7) 0.0003(8)
C6 0.0170(9) 0.0225(9) 0.0214(10) -0.0056(7) -0.0008(7) -0.0052(7)
C7 0.0195(9) 0.0193(9) 0.0213(10) -0.0016(7) -0.0028(7) -0.0018(7)
C8 0.0197(9) 0.0201(9) 0.0257(10) -0.0031(8) -0.0053(8) -0.0039(7)
C9 0.0199(10) 0.0233(10) 0.0238(10) -0.0027(8) -0.0004(8) 0.0003(8)
C10 0.0327(11) 0.0188(9) 0.0206(10) -0.0078(8) -0.0006(8) -0.0003(8)
C11 0.0277(10) 0.0215(9) 0.0243(10) -0.0021(8) -0.0066(8) -0.0084(8)
C12 0.0188(9) 0.0222(9) 0.0216(10) -0.0021(8) -0.0020(7) -0.0023(7)
C13 0.0199(9) 0.0181(9) 0.0218(10) -0.0053(7) -0.0045(7) -0.0024(7)
C14 0.0183(9) 0.0176(9) 0.0228(10) -0.0058(7) -0.0044(7) 0.0020(7)
C15 0.0258(10) 0.0188(9) 0.0201(10) 0.0003(7) -0.0051(8) -0.0059(8)
C16 0.0187(9) 0.0267(10) 0.0211(10) -0.0048(8) 0.0017(7) -0.0046(8)
C17 0.0206(9) 0.0187(9) 0.0251(10) -0.0063(8) -0.0042(8) 0.0023(7)
C18 0.0238(10) 0.0152(8) 0.0217(10) -0.0011(7) -0.0042(8) -0.0030(7)
C19 0.0268(10) 0.0239(10) 0.0237(10) -0.0079(8) -0.0057(8) -0.0033(8)
C20 0.0351(12) 0.0216(10) 0.0294(11) -0.0087(8) -0.0065(9) -0.0053(9)
C21 0.0388(12) 0.0266(10) 0.0254(11) -0.0058(8) -0.0051(9) -0.0051(9)
C22 0.0315(12) 0.0368(12) 0.0388(13) -0.0163(10) -0.0135(10) 0.0004(10)
B1 0.0181(10) 0.0183(10) 0.0241(11) -0.0038(8) -0.0046(8) -0.0011(8)
N1 0.0205(8) 0.0180(8) 0.0232(8) -0.0054(6) -0.0030(6) -0.0007(6)
F2 0.0189(6) 0.0291(6) 0.0355(7) -0.0013(5) -0.0073(5) -0.0053(5)
F3 0.0249(6) 0.0306(6) 0.0328(7) -0.0024(5) 0.0003(5) -0.0140(5)
F4 0.0366(7) 0.0280(6) 0.0288(7) 0.0059(5) -0.0030(5) -0.0103(5)
F5 0.0268(6) 0.0308(6) 0.0281(6) 0.0027(5) -0.0093(5) -0.0031(5)
F6 0.0203(6) 0.0271(6) 0.0282(6) -0.0021(5) -0.0050(5) -0.0081(5)
F8 0.0183(6) 0.0320(6) 0.0332(7) -0.0098(5) 0.0000(5) -0.0063(5)
F9 0.0236(6) 0.0334(7) 0.0330(7) -0.0097(5) 0.0048(5) 0.0011(5)
F10 0.0437(8) 0.0307(7) 0.0372(7) -0.0195(6) 0.0014(6) -0.0053(6)
F11 0.0354(7) 0.0322(7) 0.0339(7) -0.0115(5) -0.0034(5) -0.0145(5)
F12 0.0181(6) 0.0338(6) 0.0330(7) -0.0110(5) -0.0009(5) -0.0064(5)
F14 0.0230(6) 0.0159(5) 0.0315(6) -0.0022(5) -0.0021(5) 0.0028(4)
F15 0.0313(6) 0.0203(6) 0.0292(6) 0.0019(5) 0.0000(5) -0.0071(5)
F16 0.0247(6) 0.0319(6) 0.0346(7) -0.0044(5) 0.0092(5) -0.0034(5)
F17 0.0257(6) 0.0216(6) 0.0379(7) -0.0069(5) 0.0019(5) 0.0070(5)
F18 0.0274(6) 0.0148(5) 0.0288(6) -0.0011(4) -0.0006(5) -0.0011(4)
C31 0.0149(9) 0.0235(9) 0.0245(10) -0.0022(8) -0.0038(7) -0.0025(7)
C32 0.0180(9) 0.0256(10) 0.0215(10) -0.0018(8) -0.0020(7) -0.0034(8)
C33 0.0208(10) 0.0215(10) 0.0330(11) -0.0037(8) -0.0035(8) -0.0037(8)
C34 0.0257(10) 0.0270(11) 0.0294(11) 0.0082(9) -0.0037(8) -0.0058(8)
C35 0.0276(11) 0.0378(12) 0.0212(10) 0.0023(9) -0.0041(8) -0.0076(9)
C36 0.0196(9) 0.0253(10) 0.0259(10) -0.0057(8) -0.0028(8) -0.0032(8)
C37 0.0175(9) 0.0143(8) 0.0256(10) -0.0032(7) -0.0045(7) -0.0014(7)
C38 0.0196(9) 0.0153(8) 0.0240(10) -0.0041(7) -0.0021(7) -0.0007(7)
C39 0.0252(10) 0.0167(9) 0.0262(10) -0.0055(7) -0.0106(8) -0.0006(7)
C40 0.0163(9) 0.0195(9) 0.0352(11) -0.0037(8) -0.0090(8) -0.0015(7)
C41 0.0171(9) 0.0226(10) 0.0313(11) -0.0082(8) 0.0004(8) -0.0013(8)
C42 0.0215(10) 0.0206(9) 0.0242(10) -0.0061(8) -0.0052(8) -0.0027(8)
C43 0.0190(9) 0.0190(9) 0.0228(10) -0.0055(7) -0.0045(7) -0.0021(7)
C44 0.0216(9) 0.0175(9) 0.0213(10) -0.0019(7) -0.0061(8) -0.0040(7)
C45 0.0175(9) 0.0199(9) 0.0297(11) -0.0092(8) -0.0041(8) -0.0018(7)
C46 0.0245(10) 0.0254(10) 0.0231(10) -0.0099(8) 0.0033(8) -0.0104(8)
C47 0.0310(11) 0.0199(9) 0.0209(10) -0.0004(8) -0.0069(8) -0.0092(8)
C48 0.0198(9) 0.0154(9) 0.0266(10) -0.0057(7) -0.0067(8) 0.0000(7)
C49 0.0181(9) 0.0211(9) 0.0266(10) -0.0054(8) -0.0069(8) -0.0033(7)
C50 0.0232(10) 0.0266(10) 0.0301(11) -0.0035(8) -0.0058(8) -0.0065(8)
C51 0.0271(11) 0.0234(10) 0.0329(12) -0.0014(8) -0.0126(9) -0.0026(8)
C52 0.0258(10) 0.0269(10) 0.0324(11) -0.0101(9) -0.0071(9) -0.0031(8)
B31 0.0189(10) 0.0184(10) 0.0227(11) -0.0049(8) -0.0047(8) -0.0013(8)
N31 0.0164(8) 0.0208(8) 0.0238(8) -0.0053(6) -0.0046(6) -0.0008(6)
F32 0.0301(6) 0.0227(6) 0.0217(6) -0.0043(5) -0.0031(5) -0.0045(5)
F33 0.0405(7) 0.0194(6) 0.0398(7) -0.0029(5) -0.0044(6) -0.0057(5)
F34 0.0526(9) 0.0303(7) 0.0385(8) 0.0123(6) -0.0055(6) -0.0088(6)
F35 0.0498(8) 0.0469(8) 0.0214(6) 0.0027(6) -0.0032(6) -0.0090(7)
F36 0.0347(7) 0.0322(6) 0.0239(6) -0.0085(5) -0.0014(5) -0.0059(5)
F38 0.0217(6) 0.0257(6) 0.0241(6) -0.0085(5) -0.0016(4) -0.0024(5)
F39 0.0298(6) 0.0304(6) 0.0290(6) -0.0083(5) -0.0127(5) -0.0017(5)
F40 0.0171(6) 0.0358(7) 0.0429(7) -0.0086(6) -0.0109(5) -0.0019(5)
F41 0.0183(6) 0.0397(7) 0.0374(7) -0.0142(6) 0.0013(5) -0.0035(5)
F42 0.0213(6) 0.0362(7) 0.0251(6) -0.0127(5) -0.0016(5) -0.0057(5)
F44 0.0224(6) 0.0221(6) 0.0278(6) 0.0002(5) -0.0046(5) 0.0016(5)
F45 0.0184(6) 0.0287(6) 0.0382(7) -0.0107(5) 0.0015(5) 0.0017(5)
F46 0.0324(7) 0.0355(7) 0.0286(7) -0.0084(5) 0.0093(5) -0.0137(5)
F47 0.0424(7) 0.0238(6) 0.0254(6) 0.0040(5) -0.0065(5) -0.0108(5)
F48 0.0254(6) 0.0164(5) 0.0330(7) -0.0012(5) -0.0078(5) 0.0018(4)

loop_
_atom_type_symbol
_atom_type_description
_atom_type_scat_dispersion_real
_atom_type_scat_dispersion_imag
_atom_type_scat_source
C C 0.0033 0.0016 'International Tables Vol C Tables 4.2.6.8 and 6.1.1.4'
H H 0.0000 0.0000 'International Tables Vol C Tables 4.2.6.8 and 6.1.1.4'
B B 0.0013 0.0007 'International Tables Vol C Tables 4.2.6.8 and 6.1.1.4'
N N 0.0061 0.0033 'International Tables Vol C Tables 4.2.6.8 and 6.1.1.4'
F F 0.0171 0.0103 'International Tables Vol C Tables 4.2.6.8 and 6.1.1.4'

loop_
_geom_angle_atom_site_label_1
_geom_angle_atom_site_label_2
_geom_angle_atom_site_label_3
_geom_angle
_geom_angle_site_symmetry_1
_geom_angle_site_symmetry_3
_geom_angle_publ_flag
C6 C1 C2 113.22(17) . . ?
C6 C1 B1 119.41(16) . . ?
C2 C1 B1 127.34(17) . . ?
F2 C2 C3 115.02(16) . . ?
F2 C2 C1 120.77(17) . . ?
C3 C2 C1 124.20(18) . . ?
F3 C3 C4 120.12(17) . . ?
F3 C3 C2 120.26(17) . . ?
C4 C3 C2 119.61(17) . . ?
F4 C4 C3 120.63(17) . . ?
F4 C4 C5 120.41(18) . . ?
C3 C4 C5 118.96(18) . . ?
F5 C5 C4 119.75(17) . . ?
F5 C5 C6 120.64(17) . . ?
C4 C5 C6 119.59(18) . . ?
F6 C6 C5 116.82(16) . . ?
F6 C6 C1 119.01(16) . . ?
C5 C6 C1 124.14(17) . . ?
C8 C7 C12 112.94(17) . . ?
C8 C7 B1 121.00(16) . . ?
C12 C7 B1 125.79(17) . . ?
F8 C8 C9 115.73(17) . . ?
F8 C8 C7 119.57(17) . . ?
C9 C8 C7 124.69(18) . . ?
F9 C9 C10 120.23(17) . . ?
F9 C9 C8 120.33(18) . . ?
C10 C9 C8 119.44(18) . . ?
F10 C10 C11 120.80(18) . . ?
F10 C10 C9 120.43(18) . . ?
C11 C10 C9 118.77(17) . . ?
F11 C11 C10 120.04(17) . . ?
F11 C11 C12 120.11(18) . . ?
C10 C11 C12 119.85(18) . . ?
F12 C12 C11 114.74(17) . . ?
F12 C12 C7 120.97(17) . . ?
C11 C12 C7 124.29(18) . . ?
C18 C13 C14 112.89(17) . . ?
C18 C13 B1 128.02(16) . . ?
C14 C13 B1 119.04(16) . . ?
F14 C14 C15 115.92(16) . . ?
F14 C14 C13 119.00(16) . . ?
C15 C14 C13 125.04(17) . . ?
F15 C15 C14 121.37(17) . . ?
F15 C15 C16 119.63(17) . . ?
C14 C15 C16 119.00(17) . . ?
F16 C16 C17 120.52(17) . . ?
F16 C16 C15 120.52(17) . . ?
C17 C16 C15 118.96(17) . . ?
F17 C17 C16 119.74(17) . . ?
F17 C17 C18 120.26(17) . . ?
C16 C17 C18 120.00(17) . . ?
F18 C18 C17 114.56(16) . . ?
F18 C18 C13 121.36(16) . . ?
C17 C18 C13 124.07(17) . . ?
C22 C19 C20 111.38(17) . . ?
C22 C19 C21 109.64(18) . . ?
C20 C19 C21 109.36(17) . . ?
C22 C19 N1 104.68(15) . . ?
C20 C19 N1 111.59(16) . . ?
C21 C19 N1 110.11(16) . . ?
C19 C20 H20A 109.5 . . ?
C19 C20 H20B 109.5 . . ?
H20A C20 H20B 109.5 . . ?
C19 C20 H20C 109.5 . . ?
H20A C20 H20C 109.5 . . ?
H20B C20 H20C 109.5 . . ?
C19 C21 H21A 109.5 . . ?
C19 C21 H21B 109.5 . . ?
H21A C21 H21B 109.5 . . ?
C19 C21 H21C 109.5 . . ?
H21A C21 H21C 109.5 . . ?
H21B C21 H21C 109.5 . . ?
C19 C22 H22A 109.5 . . ?
C19 C22 H22B 109.5 . . ?
H22A C22 H22B 109.5 . . ?
C19 C22 H22C 109.5 . . ?
H22A C22 H22C 109.5 . . ?
H22B C22 H22C 109.5 . . ?
C1 B1 C13 115.47(15) . . ?
C1 B1 N1 112.05(15) . . ?
C13 B1 N1 104.91(15) . . ?
C1 B1 C7 105.17(15) . . ?
C13 B1 C7 113.29(15) . . ?
N1 B1 C7 105.67(14) . . ?
C19 N1 B1 126.55(14) . . ?
C19 N1 H1A 105.7 . . ?
B1 N1 H1A 105.7 . . ?
C19 N1 H1B 105.7 . . ?
B1 N1 H1B 105.7 . . ?
H1A N1 H1B 106.1 . . ?
C36 C31 C32 113.16(17) . . ?
C36 C31 B31 127.69(17) . . ?
C32 C31 B31 118.72(17) . . ?
F32 C32 C33 116.02(17) . . ?
F32 C32 C31 119.44(16) . . ?
C33 C32 C31 124.53(18) . . ?
F33 C33 C34 119.88(18) . . ?
F33 C33 C32 120.67(18) . . ?
C34 C33 C32 119.44(19) . . ?
F34 C34 C35 120.84(19) . . ?
F34 C34 C33 120.20(19) . . ?
C35 C34 C33 118.96(18) . . ?
F35 C35 C34 120.13(19) . . ?
F35 C35 C36 120.14(19) . . ?
C34 C35 C36 119.73(19) . . ?
F36 C36 C35 115.36(18) . . ?
F36 C36 C31 120.52(17) . . ?
C35 C36 C31 124.11(19) . . ?
C42 C37 C38 113.08(17) . . ?
C42 C37 B31 120.24(16) . . ?
C38 C37 B31 126.13(16) . . ?
F38 C38 C39 114.90(16) . . ?
F38 C38 C37 120.89(16) . . ?
C39 C38 C37 124.21(17) . . ?
F39 C39 C40 119.61(17) . . ?
F39 C39 C38 120.91(17) . . ?
C40 C39 C38 119.48(17) . . ?
F40 C40 C41 119.82(18) . . ?
F40 C40 C39 121.01(17) . . ?
C41 C40 C39 119.17(17) . . ?
F41 C41 C40 119.90(17) . . ?
F41 C41 C42 120.65(18) . . ?
C40 C41 C42 119.44(18) . . ?
F42 C42 C41 115.81(17) . . ?
F42 C42 C37 119.59(16) . . ?
C41 C42 C37 124.59(18) . . ?
C44 C43 C48 113.25(17) . . ?
C44 C43 B31 126.44(17) . . ?
C48 C43 B31 120.13(16) . . ?
F44 C44 C45 114.97(16) . . ?
F44 C44 C43 121.10(17) . . ?
C45 C44 C43 123.90(18) . . ?
F45 C45 C46 120.04(17) . . ?
F45 C45 C44 119.88(17) . . ?
C46 C45 C44 120.08(17) . . ?
F46 C46 C45 120.91(18) . . ?
F46 C46 C47 120.29(18) . . ?
C45 C46 C47 118.81(18) . . ?
F47 C47 C48 121.30(18) . . ?
F47 C47 C46 119.54(17) . . ?
C48 C47 C46 119.17(18) . . ?
F48 C48 C47 116.15(17) . . ?
F48 C48 C43 119.03(17) . . ?
C47 C48 C43 124.79(17) . . ?
C51 C49 C50 109.84(16) . . ?
C51 C49 C52 111.57(17) . . ?
C50 C49 C52 109.18(16) . . ?
C51 C49 N31 110.64(15) . . ?
C50 C49 N31 111.33(16) . . ?
C52 C49 N31 104.18(15) . . ?
C49 C50 H50A 109.5 . . ?
C49 C50 H50B 109.5 . . ?
H50A C50 H50B 109.5 . . ?
C49 C50 H50C 109.5 . . ?
H50A C50 H50C 109.5 . . ?
H50B C50 H50C 109.5 . . ?
C49 C51 H51A 109.5 . . ?
C49 C51 H51B 109.5 . . ?
H51A C51 H51B 109.5 . . ?
C49 C51 H51C 109.5 . . ?
H51A C51 H51C 109.5 . . ?
H51B C51 H51C 109.5 . . ?
C49 C52 H52A 109.5 . . ?
C49 C52 H52B 109.5 . . ?
H52A C52 H52B 109.5 . . ?
C49 C52 H52C 109.5 . . ?
H52A C52 H52C 109.5 . . ?
H52B C52 H52C 109.5 . . ?
C43 B31 N31 105.27(14) . . ?
C43 B31 C31 115.14(15) . . ?
N31 B31 C31 113.99(15) . . ?
C43 B31 C37 113.91(16) . . ?
N31 B31 C37 105.46(14) . . ?
C31 B31 C37 102.91(15) . . ?
C49 N31 B31 128.38(14) . . ?
C49 N31 H31A 105.2 . . ?
B31 N31 H31A 105.2 . . ?
C49 N31 H31B 105.2 . . ?
B31 N31 H31B 105.2 . . ?
H31A N31 H31B 105.9 . . ?

loop_
_geom_bond_atom_site_label_1
_geom_bond_atom_site_label_2
_geom_bond_distance
_geom_bond_site_symmetry_2
_geom_bond_publ_flag
C1 C6 1.390(3) . ?
C1 C2 1.391(3) . ?
C1 B1 1.636(3) . ?
C2 F2 1.366(2) . ?
C2 C3 1.382(3) . ?
C3 F3 1.343(2) . ?
C3 C4 1.368(3) . ?
C4 F4 1.338(2) . ?
C4 C5 1.378(3) . ?
C5 F5 1.344(2) . ?
C5 C6 1.379(3) . ?
C6 F6 1.352(2) . ?
C7 C8 1.392(3) . ?
C7 C12 1.392(3) . ?
C7 B1 1.659(3) . ?
C8 F8 1.359(2) . ?
C8 C9 1.384(3) . ?
C9 F9 1.349(2) . ?
C9 C10 1.376(3) . ?
C10 F10 1.337(2) . ?
C10 C11 1.375(3) . ?
C11 F11 1.340(2) . ?
C11 C12 1.384(3) . ?
C12 F12 1.351(2) . ?
C13 C18 1.390(3) . ?
C13 C14 1.394(3) . ?
C13 B1 1.640(3) . ?
C14 F14 1.356(2) . ?
C14 C15 1.376(3) . ?
C15 F15 1.339(2) . ?
C15 C16 1.379(3) . ?
C16 F16 1.338(2) . ?
C16 C17 1.371(3) . ?
C17 F17 1.339(2) . ?
C17 C18 1.382(3) . ?
C18 F18 1.362(2) . ?
C19 C22 1.525(3) . ?
C19 C20 1.526(3) . ?
C19 C21 1.528(3) . ?
C19 N1 1.549(2) . ?
C20 H20A 0.9800 . ?
C20 H20B 0.9800 . ?
C20 H20C 0.9800 . ?
C21 H21A 0.9800 . ?
C21 H21B 0.9800 . ?
C21 H21C 0.9800 . ?
C22 H22A 0.9800 . ?
C22 H22B 0.9800 . ?
C22 H22C 0.9800 . ?
B1 N1 1.644(3) . ?
N1 H1A 0.9200 . ?
N1 H1B 0.9200 . ?
C31 C36 1.388(3) . ?
C31 C32 1.390(3) . ?
C31 B31 1.646(3) . ?
C32 F32 1.359(2) . ?
C32 C33 1.380(3) . ?
C33 F33 1.350(2) . ?
C33 C34 1.373(3) . ?
C34 F34 1.343(2) . ?
C34 C35 1.370(3) . ?
C35 F35 1.345(2) . ?
C35 C36 1.385(3) . ?
C36 F36 1.356(2) . ?
C37 C42 1.393(3) . ?
C37 C38 1.395(3) . ?
C37 B31 1.663(3) . ?
C38 F38 1.353(2) . ?
C38 C39 1.383(3) . ?
C39 F39 1.337(2) . ?
C39 C40 1.376(3) . ?
C40 F40 1.344(2) . ?
C40 C41 1.374(3) . ?
C41 F41 1.349(2) . ?
C41 C42 1.379(3) . ?
C42 F42 1.355(2) . ?
C43 C44 1.387(3) . ?
C43 C48 1.392(3) . ?
C43 B31 1.634(3) . ?
C44 F44 1.359(2) . ?
C44 C45 1.382(3) . ?
C45 F45 1.346(2) . ?
C45 C46 1.372(3) . ?
C46 F46 1.340(2) . ?
C46 C47 1.379(3) . ?
C47 F47 1.342(2) . ?
C47 C48 1.376(3) . ?
C48 F48 1.352(2) . ?
C49 C51 1.519(3) . ?
C49 C50 1.523(3) . ?
C49 C52 1.529(3) . ?
C49 N31 1.551(2) . ?
C50 H50A 0.9800 . ?
C50 H50B 0.9800 . ?
C50 H50C 0.9800 . ?
C51 H51A 0.9800 . ?
C51 H51B 0.9800 . ?
C51 H51C 0.9800 . ?
C52 H52A 0.9800 . ?
C52 H52B 0.9800 . ?
C52 H52C 0.9800 . ?
B31 N31 1.645(3) . ?
N31 H31A 0.9200 . ?
N31 H31B 0.9200 . ?

loop_
_geom_hbond_atom_site_label_D
_geom_hbond_atom_site_label_H
_geom_hbond_atom_site_label_A
_geom_hbond_distance_DH
_geom_hbond_distance_HA
_geom_hbond_distance_DA
_geom_hbond_angle_DHA
_geom_hbond_site_symmetry_A
N1 H1A F2 0.92 2.15 2.770(2) 123.4 .
N1 H1A F8 0.92 2.15 2.8083(19) 127.3 .
N1 H1B F14 0.92 2.44 3.0171(19) 121.0 .
N1 H1B F44 0.92 2.55 3.2315(18) 131.2 1_565
N31 H31B F36 0.92 2.20 2.832(2) 124.9 .
N31 H31B F42 0.92 2.11 2.7563(19) 126.5 .
N31 H31A F48 0.92 2.58 3.128(2) 118.3 .
